data_1560955
loop_
_publ_author_name
'Cramer, Alisha J.'
'Cole, Jacqueline M.'

_publ_section_title
;
 Host-guest prospects of neodymium and gadolinium ultraphosphate
 frameworks for nuclear waste storage: Multi-temperature topological
 analysis of nanoporous cages in RP5O14
;
_journal_name_full 'Journal of Solid State Chemistry'
_journal_page_first 250
_journal_page_last 257
_journal_paper_doi 10.1016/j.jssc.2018.07.020
_journal_volume 266
_journal_year 2018
_chemical_formula_sum 'Nd O14 P5'
_chemical_formula_weight 523.09
_space_group_IT_number 14
_space_group_name_Hall '-P 2ybc'
_space_group_name_H-M_alt 'P 1 21/c 1'
_symmetry_cell_setting monoclinic
_symmetry_space_group_name_H-M 'P 1 21/c 1'
_atom_sites_solution_hydrogens none
_atom_sites_solution_primary direct
_atom_sites_solution_secondary difmap
_audit_creation_method SHELXL-97
_cell_angle_alpha 90.00
_cell_angle_beta 90.539(8)
_cell_angle_gamma 90.00
_cell_formula_units_Z 4
_cell_length_a 8.758(5)
_cell_length_b 8.987(5)
_cell_length_c 13.042(7)
_cell_measurement_reflns_used 512
_cell_measurement_temperature 270(2)
_cell_measurement_theta_max 28.28
_cell_measurement_theta_min 2.0
_cell_volume 1026.5(10)
_computing_cell_refinement
;
Rigaku CrystalClear-SM Expert 2.0
;
_computing_data_collection 'Rigaku CrystalClear-SM Expert 2.0'
_computing_data_reduction
;
Rigaku CrystalClear-SM Expert 2.0
;
_computing_molecular_graphics
;
SHELXTL-PLUS (Sheldrick, 1995)
;
_computing_publication_material 'SHELXL-97 (Sheldrick, 1997)'
_computing_structure_refinement 'SHELXL-97 (Sheldrick, 1997)'
_computing_structure_solution 'SHELXS-97 (Sheldrick, 1990)'
_diffrn_ambient_temperature 270(2)
_diffrn_measured_fraction_theta_full 0.912
_diffrn_measured_fraction_theta_max 0.912
_diffrn_measurement_device_type 'Rigaku Saturn 724+ CCD'
_diffrn_measurement_method '\w scans'
_diffrn_radiation_monochromator graphite
_diffrn_radiation_source 'fine-focus sealed tube'
_diffrn_radiation_type MoK\a
_diffrn_radiation_wavelength 0.71073
_diffrn_reflns_av_R_equivalents 0.1191
_diffrn_reflns_av_sigmaI/netI 0.0701
_diffrn_reflns_limit_h_max 8
_diffrn_reflns_limit_h_min -11
_diffrn_reflns_limit_k_max 11
_diffrn_reflns_limit_k_min -11
_diffrn_reflns_limit_l_max 14
_diffrn_reflns_limit_l_min -17
_diffrn_reflns_number 3719
_diffrn_reflns_theta_full 28.28
_diffrn_reflns_theta_max 28.28
_diffrn_reflns_theta_min 1.56
_diffrn_standards_decay_% 0
_diffrn_standards_interval_count 0
_diffrn_standards_interval_time 0
_diffrn_standards_number 0
_exptl_absorpt_coefficient_mu 5.926
_exptl_absorpt_correction_T_max 0.743
_exptl_absorpt_correction_T_min 0.317
_exptl_absorpt_correction_type empirical
_exptl_absorpt_process_details
;
T. Higashi, ABSCOR, empirical absorption correction
;
_exptl_crystal_colour purple
_exptl_crystal_density_diffrn 3.385
_exptl_crystal_density_method 'not measured'
_exptl_crystal_description plate
_exptl_crystal_F_000 988
_exptl_crystal_size_max 0.2
_exptl_crystal_size_mid 0.2
_exptl_crystal_size_min 0.05
_refine_diff_density_max 3.571
_refine_diff_density_min -3.176
_refine_diff_density_rms 0.498
_refine_ls_extinction_coef 0.0130(17)
_refine_ls_extinction_expression Fc^*^=kFc[1+0.001xFc^2^\l^3^/sin(2\q)]^-1/4^
_refine_ls_extinction_method SHELXL
_refine_ls_goodness_of_fit_ref 1.114
_refine_ls_hydrogen_treatment none
_refine_ls_matrix_type full
_refine_ls_number_parameters 183
_refine_ls_number_reflns 2322
_refine_ls_number_restraints 0
_refine_ls_restrained_S_all 1.114
_refine_ls_R_factor_all 0.0637
_refine_ls_R_factor_gt 0.0630
_refine_ls_shift/su_max 0.000
_refine_ls_shift/su_mean 0.000
_refine_ls_structure_factor_coef Fsqd
_refine_ls_weighting_details 'calc w=1/[\s^2^(Fo^2^)+(0.1256P)^2^+2.5139P] where P=(Fo^2^+2Fc^2^)/3'
_refine_ls_weighting_scheme calc
_refine_ls_wR_factor_gt 0.1700
_refine_ls_wR_factor_ref 0.1711
_reflns_number_gt 2278
_reflns_number_total 2322
_reflns_threshold_expression >2sigma(I)
_cod_data_source_file nd_013_270_a1.cif
_cod_data_source_block nd_013_270_a1
_cod_original_cell_volume 1026.4(10)
_cod_original_sg_symbol_H-M P2(1)/c
_cod_database_code 1560955

loop_
_symmetry_equiv_pos_as_xyz
'x, y, z'
'-x, y+1/2, -z+1/2'
'-x, -y, -z'
'x, -y-1/2, z-1/2'

loop_
_atom_site_label
_atom_site_type_symbol
_atom_site_fract_x
_atom_site_fract_y
_atom_site_fract_z
_atom_site_U_iso_or_equiv
_atom_site_adp_type
_atom_site_occupancy
_atom_site_symmetry_multiplicity
_atom_site_calc_flag
_atom_site_refinement_flags
_atom_site_disorder_assembly
_atom_site_disorder_group
Nd1 Nd 0.27708(4) 0.19028(3) 0.49876(2) 0.0077(2) Uani 1 1 d . . .
P1 P 0.24517(18) 0.54787(18) 0.33521(12) 0.0082(4) Uani 1 1 d . . .
P2 P 0.2264(2) 0.55164(17) 0.66363(12) 0.0074(4) Uani 1 1 d . . .
P3 P -0.00651(19) 0.50240(17) 0.82553(12) 0.0081(3) Uani 1 1 d . . .
P4 P 0.31340(19) 0.75403(17) 0.50025(11) 0.0081(3) Uani 1 1 d . . .
P5 P 0.50837(19) 0.00592(18) 0.70502(12) 0.0085(4) Uani 1 1 d . . .
O1 O 0.2056(7) 0.6843(5) 0.5879(4) 0.0124(11) Uani 1 1 d . . .
O2 O 0.2233(7) 0.6918(5) 0.4004(5) 0.0125(11) Uani 1 1 d . . .
O3 O 0.0909(6) 0.5824(5) 0.7371(4) 0.0134(9) Uani 1 1 d . . .
O4 O 0.4161(6) 0.1200(5) 0.6511(4) 0.0152(10) Uani 1 1 d . . .
O5 O 0.2298(6) 0.4039(6) 0.6162(4) 0.0165(10) Uani 1 1 d . . .
O6 O 0.4081(6) 0.5707(5) 0.2925(4) 0.0153(10) Uani 1 1 d . . .
O7 O 0.5326(6) 0.3141(5) 0.4936(4) 0.0128(10) Uani 1 1 d . . .
O8 O 0.2890(6) -0.0839(7) 0.5015(3) 0.0183(12) Uani 1 1 d . . .
O9 O 0.3715(6) 0.5971(5) 0.7258(4) 0.0129(9) Uani 1 1 d . . .
O10 O 0.2209(7) 0.4075(6) 0.3900(4) 0.0187(10) Uani 1 1 d . . .
O11 O 0.1337(6) 0.5810(5) 0.2440(4) 0.0142(9) Uani 1 1 d . . .
O12 O 0.0829(6) 0.1156(5) 0.3758(4) 0.0140(9) Uani 1 1 d . . .
O13 O 0.4131(6) 0.1145(5) 0.3487(4) 0.0156(10) Uani 1 1 d . . .
O14 O 0.0773(6) 0.1225(5) 0.6152(4) 0.0135(9) Uani 1 1 d . . .

loop_
_atom_site_aniso_label
_atom_site_aniso_U_11
_atom_site_aniso_U_22
_atom_site_aniso_U_33
_atom_site_aniso_U_23
_atom_site_aniso_U_13
_atom_site_aniso_U_12
Nd1 0.0109(3) 0.0063(3) 0.0058(3) 0.00000(8) 0.00071(18) -0.00007(9)
P1 0.0120(8) 0.0068(7) 0.0057(8) -0.0011(5) 0.0011(6) 0.0011(5)
P2 0.0109(7) 0.0064(7) 0.0051(8) -0.0002(5) 0.0011(5) 0.0008(5)
P3 0.0107(7) 0.0082(7) 0.0054(7) 0.0004(5) 0.0003(5) -0.0004(5)
P4 0.0122(7) 0.0053(8) 0.0067(7) 0.0004(5) 0.0005(5) -0.0017(6)
P5 0.0108(7) 0.0098(7) 0.0049(7) 0.0005(5) 0.0016(5) -0.0007(5)
O1 0.014(2) 0.015(2) 0.008(2) 0.0030(14) 0.004(2) 0.0037(16)
O2 0.014(2) 0.016(3) 0.007(2) -0.0017(14) -0.001(2) 0.0010(15)
O3 0.015(2) 0.013(2) 0.013(2) 0.0021(17) 0.0084(18) 0.0021(17)
O4 0.015(2) 0.018(2) 0.012(2) 0.0045(17) -0.0014(17) -0.0011(18)
O5 0.022(3) 0.013(2) 0.014(2) -0.0053(18) 0.0025(19) 0.000(2)
O6 0.013(2) 0.018(2) 0.016(2) -0.0069(18) 0.0044(18) 0.0019(18)
O7 0.016(2) 0.013(2) 0.010(2) 0.0033(14) 0.003(2) -0.0001(15)
O8 0.023(3) 0.011(3) 0.021(3) -0.0014(16) 0.000(2) 0.0022(18)
O9 0.015(2) 0.0084(19) 0.015(2) 0.0012(17) -0.0025(18) -0.0018(17)
O10 0.024(3) 0.011(2) 0.021(3) 0.0059(19) -0.002(2) -0.006(2)
O11 0.017(2) 0.015(2) 0.010(2) 0.0035(17) -0.0074(17) -0.0029(18)
O12 0.017(2) 0.013(2) 0.012(2) -0.0049(17) -0.0073(17) -0.0020(18)
O13 0.021(2) 0.015(2) 0.011(2) -0.0026(17) 0.0069(18) 0.0027(19)
O14 0.016(2) 0.010(2) 0.015(2) 0.0046(16) 0.0050(17) 0.0007(17)

loop_
_atom_type_symbol
_atom_type_description
_atom_type_scat_dispersion_real
_atom_type_scat_dispersion_imag
_atom_type_scat_source
O O 0.0106 0.0060 'International Tables Vol C Tables 4.2.6.8 and 6.1.1.4'
P P 0.1023 0.0942 'International Tables Vol C Tables 4.2.6.8 and 6.1.1.4'
Nd Nd -0.1943 3.0179 'International Tables Vol C Tables 4.2.6.8 and 6.1.1.4'

loop_
_geom_angle_atom_site_label_1
_geom_angle_atom_site_label_2
_geom_angle_atom_site_label_3
_geom_angle
_geom_angle_site_symmetry_1
_geom_angle_site_symmetry_3
O13 Nd1 O4 110.37(18) . .
O13 Nd1 O14 144.34(17) . .
O4 Nd1 O14 77.14(17) . .
O13 Nd1 O12 74.46(18) . .
O4 Nd1 O12 145.21(18) . .
O14 Nd1 O12 80.63(18) . .
O13 Nd1 O10 81.55(18) . .
O4 Nd1 O10 141.43(18) . .
O14 Nd1 O10 114.97(18) . .
O12 Nd1 O10 72.71(18) . .
O13 Nd1 O8 72.94(16) . .
O4 Nd1 O8 72.83(16) . .
O14 Nd1 O8 76.65(16) . .
O12 Nd1 O8 76.22(17) . .
O10 Nd1 O8 144.01(17) . .
O13 Nd1 O5 143.73(18) . .
O4 Nd1 O5 77.31(18) . .
O14 Nd1 O5 71.42(17) . .
O12 Nd1 O5 120.05(17) . .
O10 Nd1 O5 73.1(2) . .
O8 Nd1 O5 140.17(17) . .
O13 Nd1 O7 69.69(17) . .
O4 Nd1 O7 72.13(16) . .
O14 Nd1 O7 141.83(16) . .
O12 Nd1 O7 136.77(18) . .
O10 Nd1 O7 78.78(17) . .
O8 Nd1 O7 114.01(17) . .
O5 Nd1 O7 80.09(17) . .
O10 P1 O6 115.3(3) . .
O10 P1 O2 115.4(3) . .
O6 P1 O2 101.8(3) . .
O10 P1 O11 116.3(3) . .
O6 P1 O11 105.8(3) . .
O2 P1 O11 100.2(3) . .
O5 P2 O9 116.0(3) . .
O5 P2 O3 116.1(3) . .
O9 P2 O3 104.8(3) . .
O5 P2 O1 115.4(3) . .
O9 P2 O1 102.6(3) . .
O3 P2 O1 99.7(3) . .
O14 P3 O12 121.4(3) 2_556 4_566
O14 P3 O3 106.1(3) 2_556 .
O12 P3 O3 111.0(3) 4_566 .
O14 P3 O11 110.2(3) 2_556 3_566
O12 P3 O11 106.1(3) 4_566 3_566
O3 P3 O11 99.9(3) . 3_566
O8 P4 O7 122.7(3) 1_565 3_666
O8 P4 O1 106.9(3) 1_565 .
O7 P4 O1 109.8(3) 3_666 .
O8 P4 O2 106.3(3) 1_565 .
O7 P4 O2 109.8(3) 3_666 .
O1 P4 O2 98.8(3) . .
O13 P5 O4 122.8(3) 3_656 .
O13 P5 O6 106.7(3) 3_656 4_566
O4 P5 O6 109.6(3) . 4_566
O13 P5 O9 109.8(3) 3_656 2_646
O4 P5 O9 105.4(3) . 2_646
O6 P5 O9 100.3(3) 4_566 2_646
P2 O1 P4 132.8(4) . .
P1 O2 P4 131.6(4) . .
P2 O3 P3 140.7(3) . .
P5 O4 Nd1 147.6(3) . .
P2 O5 Nd1 164.1(3) . .
P1 O6 P5 135.4(3) . 4_565
P4 O7 Nd1 129.0(2) 3_666 .
P4 O8 Nd1 173.9(3) 1_545 .
P2 O9 P5 133.4(3) . 2_656
P1 O10 Nd1 159.2(4) . .
P1 O11 P3 139.8(3) . 3_566
P3 O12 Nd1 149.8(3) 4_565 .
P5 O13 Nd1 147.1(3) 3_656 .
P3 O14 Nd1 146.3(3) 2_546 .

loop_
_geom_bond_atom_site_label_1
_geom_bond_atom_site_label_2
_geom_bond_distance
_geom_bond_site_symmetry_2
Nd1 O13 2.399(5) .
Nd1 O4 2.405(5) .
Nd1 O14 2.405(5) .
Nd1 O12 2.421(5) .
Nd1 O10 2.460(5) .
Nd1 O8 2.467(6) .
Nd1 O5 2.493(5) .
Nd1 O7 2.500(5) .
P1 O10 1.466(5) .
P1 O6 1.550(5) .
P1 O2 1.560(5) .
P1 O11 1.561(5) .
P2 O5 1.465(5) .
P2 O9 1.556(5) .
P2 O3 1.557(5) .
P2 O1 1.558(5) .
P3 O14 1.469(5) 2_556
P3 O12 1.469(5) 4_566
P3 O3 1.611(5) .
P3 O11 1.614(5) 3_566
P4 O8 1.472(6) 1_565
P4 O7 1.483(5) 3_666
P4 O1 1.616(6) .
P4 O2 1.617(6) .
P5 O13 1.465(5) 3_656
P5 O4 1.479(5) .
P5 O6 1.602(5) 4_566
P5 O9 1.605(5) 2_646
O6 P5 1.602(5) 4_565
O7 P4 1.483(5) 3_666
O8 P4 1.472(6) 1_545
O9 P5 1.605(5) 2_656
O11 P3 1.614(5) 3_566
O12 P3 1.469(5) 4_565
O13 P5 1.465(5) 3_656
O14 P3 1.469(5) 2_546

_cod_database_fobs_code 1560955
